data_7720557
loop_
_publ_author_name
'Hoffman, Nicholas A.'
'Emslie, David J. H.'

_publ_section_title
;
 Gold(I) alkoxide and thiolate complexes as potential atomic layer
 deposition precursors.
;
_journal_issue 3
_journal_name_full 'Dalton transactions (Cambridge, England : 2003)'
_journal_page_first 1234
_journal_page_last 1247
_journal_paper_doi 10.1039/d5dt02836a
_journal_volume 55
_journal_year 2026
_chemical_formula_moiety 'C18 H42 Au P2, C4 F9 O, C4 H F9 O'
_chemical_formula_sum 'C26 H43 Au F18 O2 P2'
_chemical_formula_weight 988.51
_space_group_crystal_system triclinic
_space_group_IT_number 2
_space_group_name_Hall '-P 1'
_space_group_name_H-M_alt 'P -1'
_atom_sites_solution_hydrogens geom
_atom_sites_solution_primary dual
_audit_creation_date 2025-11-13
_audit_creation_method
;
Olex2 1.5
(compiled 2025.07.13 svn.rb7424aed for OlexSys, GUI svn.r7314)
;
_audit_update_record
;
2025-11-14 deposited with the CCDC.	2025-12-16 downloaded from the CCDC.
;
_cell_angle_alpha 82.075(14)
_cell_angle_beta 85.745(10)
_cell_angle_gamma 89.516(11)
_cell_formula_units_Z 2
_cell_length_a 9.049(2)
_cell_length_b 10.313(3)
_cell_length_c 19.881(7)
_cell_measurement_reflns_used 9556
_cell_measurement_temperature 100.00
_cell_measurement_theta_max 29.60
_cell_measurement_theta_min 3.01
_cell_volume 1832.6(9)
_computing_cell_refinement 'SAINT V8.40B (2, 2016)'
_computing_data_reduction 'SAINT V8.40B (2, 2016)'
_computing_molecular_graphics 'Olex2 1.5 (Dolomanov et al., 2009)'
_computing_publication_material 'Olex2 1.5 (Dolomanov et al., 2009)'
_computing_structure_refinement 'SHELXL 2019/3 (Sheldrick, 2015)'
_computing_structure_solution 'SHELXT 2018/2 (Sheldrick, 2018)'
_diffrn_ambient_temperature 100.00
_diffrn_measured_fraction_theta_full 0.999
_diffrn_measured_fraction_theta_max 0.988
_diffrn_measurement_device_type 'Bruker Dual Source D8 Venture'
_diffrn_measurement_method '\f and \w scans'
_diffrn_radiation_type MoK\a
_diffrn_radiation_wavelength 0.71073
_diffrn_reflns_av_R_equivalents 0.0529
_diffrn_reflns_av_unetI/netI 0.0313
_diffrn_reflns_Laue_measured_fraction_full 0.999
_diffrn_reflns_Laue_measured_fraction_max 0.988
_diffrn_reflns_limit_h_max 12
_diffrn_reflns_limit_h_min -12
_diffrn_reflns_limit_k_max 14
_diffrn_reflns_limit_k_min -14
_diffrn_reflns_limit_l_max 27
_diffrn_reflns_limit_l_min -27
_diffrn_reflns_number 93053
_diffrn_reflns_point_group_measured_fraction_full 0.999
_diffrn_reflns_point_group_measured_fraction_max 0.988
_diffrn_reflns_theta_full 25.242
_diffrn_reflns_theta_max 29.766
_diffrn_reflns_theta_min 1.994
_exptl_absorpt_coefficient_mu 4.217
_exptl_absorpt_correction_T_max 0.8016
_exptl_absorpt_correction_T_min 0.6657
_exptl_absorpt_correction_type multi-scan
_exptl_absorpt_process_details
;
SADABS-2016/2 (Bruker,2016/2) was used for absorption correction.
wR2(int) was 0.1012 before and 0.0653 after correction.
The Ratio of minimum to maximum transmission is 0.8305.
The \l/2 correction factor is Not present.
;
_exptl_crystal_colour 'clear colourless'
_exptl_crystal_colour_lustre clear
_exptl_crystal_colour_primary colourless
_exptl_crystal_density_diffrn 1.791
_exptl_crystal_description block
_exptl_crystal_F_000 972
_exptl_crystal_preparation 'Thermal decomposition of Au(pftb)(PiPr3)'
_exptl_crystal_recrystallization_method '- 30 C. Toluene concentrated'
_exptl_crystal_size_max 0.1
_exptl_crystal_size_mid 0.06
_exptl_crystal_size_min 0.04
_refine_diff_density_max 1.250
_refine_diff_density_min -1.933
_refine_diff_density_rms 0.139
_refine_ls_extinction_method none
_refine_ls_goodness_of_fit_ref 1.171
_refine_ls_hydrogen_treatment constr
_refine_ls_matrix_type full
_refine_ls_number_parameters 455
_refine_ls_number_reflns 10338
_refine_ls_number_restraints 0
_refine_ls_restrained_S_all 1.171
_refine_ls_R_factor_all 0.0379
_refine_ls_R_factor_gt 0.0336
_refine_ls_shift/su_max 0.001
_refine_ls_shift/su_mean 0.000
_refine_ls_structure_factor_coef Fsqd
_refine_ls_weighting_details 'w=1/[\s^2^(Fo^2^)+(0.0162P)^2^+5.8312P] where P=(Fo^2^+2Fc^2^)/3'
_refine_ls_weighting_scheme calc
_refine_ls_wR_factor_gt 0.0720
_refine_ls_wR_factor_ref 0.0735
_reflns_Friedel_coverage 0.000
_reflns_number_gt 9625
_reflns_number_total 10338
_reflns_threshold_expression 'I > 2\s(I)'
_cod_data_source_file d5dt02836a2.cif
_cod_data_source_block Au_PiPr3_2_H_pftb2
_cod_original_cell_volume 1832.5(9)
_cod_database_code 7720557
_shelx_shelxl_version_number 2019/3
_shelx_space_group_comment
;
The symmetry employed for this shelxl refinement is uniquely defined
by the following loop, which should always be used as a source of
symmetry information in preference to the above space-group names.
They are only intended as comments.
;
_shelx_estimated_absorpt_t_max 0.849
_shelx_estimated_absorpt_t_min 0.678
_olex2_refinement_description
;
1. Fixed Uiso
 At 1.2 times of:
  All C(H) groups
 At 1.5 times of:
  All C(H,H,H) groups, All O(H) groups
2.a Ternary CH refined with riding coordinates:
 C1(H1), C4(H4), C7(H7), C10(H10), C13(H13), C16(H16)
2.b Idealised Me refined as rotating group:
 C2(H2A,H2B,H2C), C3(H3A,H3B,H3C), C5(H5A,H5B,H5C), C6(H6A,H6B,H6C), C8(H8A,
 H8B,H8C), C9(H9A,H9B,H9C), C11(H11A,H11B,H11C), C12(H12A,H12B,H12C), C14(H14A,
 H14B,H14C), C15(H15A,H15B,H15C), C17(H17A,H17B,H17C), C18(H18A,H18B,H18C)
2.c Idealised tetrahedral OH refined as rotating group:
 O1(H1A)
;
_olex2_submission_special_instructions 'No special instructions were received'

loop_
_space_group_symop_operation_xyz
'x, y, z'
'-x, -y, -z'

loop_
_atom_site_label
_atom_site_type_symbol
_atom_site_fract_x
_atom_site_fract_y
_atom_site_fract_z
_atom_site_U_iso_or_equiv
_atom_site_adp_type
_atom_site_occupancy
_atom_site_site_symmetry_order
_atom_site_calc_flag
_atom_site_refinement_flags_posn
_atom_site_refinement_flags_adp
_atom_site_refinement_flags_occupancy
_atom_site_disorder_assembly
_atom_site_disorder_group
Au1 Au 0.55945(2) 0.69285(2) 0.25259(2) 0.01748(4) Uani 1 1 d . . . . .
P1 P 0.52500(10) 0.78204(8) 0.35299(4) 0.01613(15) Uani 1 1 d . . . . .
P2 P 0.59234(10) 0.60469(8) 0.15195(4) 0.01695(15) Uani 1 1 d . . . . .
F1 F 0.8540(3) 0.2343(3) 0.05198(12) 0.0431(6) Uani 1 1 d . . . . .
F2 F 0.7025(3) 0.1004(3) 0.11238(13) 0.0383(6) Uani 1 1 d . . . . .
F3 F 0.8808(3) 0.0264(3) 0.05189(13) 0.0463(7) Uani 1 1 d . . . . .
F4 F 1.0512(3) -0.0973(3) 0.14664(15) 0.0470(7) Uani 1 1 d . . . . .
F5 F 0.8313(3) -0.0912(2) 0.19503(15) 0.0426(6) Uani 1 1 d . . . . .
F6 F 1.0176(3) -0.0365(3) 0.24578(13) 0.0428(6) Uani 1 1 d . . . . .
F7 F 1.1486(3) 0.1325(3) 0.06738(13) 0.0437(6) Uani 1 1 d . . . . .
F8 F 1.1992(3) 0.1386(3) 0.17084(14) 0.0461(6) Uani 1 1 d . . . . .
F9 F 1.0945(3) 0.3029(2) 0.11501(13) 0.0414(6) Uani 1 1 d . . . . .
F10 F 0.7639(3) 0.3977(3) 0.30889(15) 0.0552(8) Uani 1 1 d . . . . .
F11 F 0.8790(4) 0.4383(3) 0.39456(18) 0.0584(8) Uani 1 1 d . . . . .
F12 F 0.6915(3) 0.3107(3) 0.40941(14) 0.0464(7) Uani 1 1 d . . . . .
F13 F 1.0575(3) 0.3691(2) 0.27667(12) 0.0345(5) Uani 1 1 d . . . . .
F14 F 1.1485(3) 0.1799(3) 0.30682(13) 0.0389(6) Uani 1 1 d . . . . .
F15 F 1.1469(3) 0.3240(3) 0.37476(13) 0.0408(6) Uani 1 1 d . . . . .
F16 F 1.0376(3) 0.0570(3) 0.42738(13) 0.0441(7) Uani 1 1 d . . . . .
F17 F 0.8043(3) 0.0770(2) 0.45213(11) 0.0354(5) Uani 1 1 d . . . . .
F18 F 0.9562(3) 0.2164(3) 0.47825(11) 0.0394(6) Uani 1 1 d . . . . .
O1 O 0.8512(3) 0.1460(3) 0.31989(12) 0.0313(6) Uani 1 1 d . . . . .
H1A H 0.861411 0.180168 0.278938 0.047 Uiso 1 1 calc R U . . .
O2 O 0.8750(3) 0.1907(2) 0.19694(12) 0.0259(5) Uani 1 1 d . . . . .
C1 C 0.5478(4) 0.9619(3) 0.33928(18) 0.0237(7) Uani 1 1 d . . . . .
H1 H 0.655461 0.979036 0.342514 0.028 Uiso 1 1 calc R U . . .
C2 C 0.5116(5) 1.0224(4) 0.2674(2) 0.0332(9) Uani 1 1 d . . . . .
H2A H 0.567610 0.976857 0.233612 0.050 Uiso 1 1 calc R U . . .
H2B H 0.538956 1.115336 0.259966 0.050 Uiso 1 1 calc R U . . .
H2C H 0.405268 1.013708 0.262656 0.050 Uiso 1 1 calc R U . . .
C3 C 0.4644(5) 1.0330(4) 0.3928(2) 0.0357(9) Uani 1 1 d . . . . .
H3A H 0.357482 1.021475 0.390737 0.054 Uiso 1 1 calc R U . . .
H3B H 0.488787 1.126528 0.383897 0.054 Uiso 1 1 calc R U . . .
H3C H 0.493212 0.996814 0.438122 0.054 Uiso 1 1 calc R U . . .
C4 C 0.3413(4) 0.7416(4) 0.39510(19) 0.0286(8) Uani 1 1 d . . . . .
H4 H 0.327815 0.788964 0.435738 0.034 Uiso 1 1 calc R U . . .
C5 C 0.3269(5) 0.5947(5) 0.4197(2) 0.0385(10) Uani 1 1 d . . . . .
H5A H 0.347770 0.545983 0.381047 0.058 Uiso 1 1 calc R U . . .
H5B H 0.225942 0.574908 0.439642 0.058 Uiso 1 1 calc R U . . .
H5C H 0.397700 0.568980 0.454052 0.058 Uiso 1 1 calc R U . . .
C6 C 0.2229(5) 0.7902(6) 0.3463(2) 0.0440(11) Uani 1 1 d . . . . .
H6A H 0.236542 0.884127 0.331218 0.066 Uiso 1 1 calc R U . . .
H6B H 0.124264 0.774602 0.369794 0.066 Uiso 1 1 calc R U . . .
H6C H 0.232229 0.742861 0.306700 0.066 Uiso 1 1 calc R U . . .
C7 C 0.6613(4) 0.7140(3) 0.41308(16) 0.0196(6) Uani 1 1 d . . . . .
H7 H 0.648900 0.616663 0.419615 0.024 Uiso 1 1 calc R U . . .
C8 C 0.6401(4) 0.7573(4) 0.48363(17) 0.0262(7) Uani 1 1 d . . . . .
H8A H 0.663792 0.850614 0.480257 0.039 Uiso 1 1 calc R U . . .
H8B H 0.705879 0.706562 0.514282 0.039 Uiso 1 1 calc R U . . .
H8C H 0.536889 0.742482 0.501598 0.039 Uiso 1 1 calc R U . . .
C9 C 0.8192(4) 0.7430(4) 0.38174(19) 0.0267(7) Uani 1 1 d . . . . .
H9A H 0.831796 0.710579 0.337594 0.040 Uiso 1 1 calc R U . . .
H9B H 0.890204 0.699276 0.412207 0.040 Uiso 1 1 calc R U . . .
H9C H 0.836709 0.837685 0.375355 0.040 Uiso 1 1 calc R U . . .
C10 C 0.5485(4) 0.4281(3) 0.16463(17) 0.0221(7) Uani 1 1 d . . . . .
H10 H 0.641503 0.380758 0.177328 0.026 Uiso 1 1 calc R U . . .
C11 C 0.5005(5) 0.3759(4) 0.1007(2) 0.0356(9) Uani 1 1 d . . . . .
H11A H 0.407489 0.417805 0.087469 0.053 Uiso 1 1 calc R U . . .
H11B H 0.486065 0.280950 0.110566 0.053 Uiso 1 1 calc R U . . .
H11C H 0.577493 0.395820 0.063440 0.053 Uiso 1 1 calc R U . . .
C12 C 0.4328(5) 0.3939(4) 0.2245(2) 0.0295(8) Uani 1 1 d . . . . .
H12A H 0.473266 0.412238 0.266601 0.044 Uiso 1 1 calc R U . . .
H12B H 0.407319 0.300772 0.228736 0.044 Uiso 1 1 calc R U . . .
H12C H 0.343613 0.446695 0.216563 0.044 Uiso 1 1 calc R U . . .
C13 C 0.7851(4) 0.6268(3) 0.11586(16) 0.0221(7) Uani 1 1 d . . . . .
H13 H 0.803893 0.723255 0.107094 0.027 Uiso 1 1 calc R U . . .
C14 C 0.8182(5) 0.5750(4) 0.04821(19) 0.0344(9) Uani 1 1 d . . . . .
H14A H 0.810293 0.479324 0.055255 0.052 Uiso 1 1 calc R U . . .
H14B H 0.918779 0.600797 0.029823 0.052 Uiso 1 1 calc R U . . .
H14C H 0.746830 0.611665 0.016000 0.052 Uiso 1 1 calc R U . . .
C15 C 0.8928(4) 0.5695(4) 0.16804(19) 0.0293(8) Uani 1 1 d . . . . .
H15A H 0.871291 0.606190 0.210614 0.044 Uiso 1 1 calc R U . . .
H15B H 0.994696 0.591478 0.150199 0.044 Uiso 1 1 calc R U . . .
H15C H 0.881284 0.474090 0.176692 0.044 Uiso 1 1 calc R U . . .
C16 C 0.4747(4) 0.6876(4) 0.08737(17) 0.0262(7) Uani 1 1 d . . . . .
H16 H 0.487354 0.641870 0.046126 0.031 Uiso 1 1 calc R U . . .
C17 C 0.5233(6) 0.8305(4) 0.0666(2) 0.0394(10) Uani 1 1 d . . . . .
H17A H 0.527571 0.873389 0.107436 0.059 Uiso 1 1 calc R U . . .
H17B H 0.451894 0.876172 0.037010 0.059 Uiso 1 1 calc R U . . .
H17C H 0.621496 0.833196 0.042083 0.059 Uiso 1 1 calc R U . . .
C18 C 0.3107(5) 0.6798(4) 0.1132(2) 0.0349(9) Uani 1 1 d . . . . .
H18A H 0.280389 0.587762 0.123749 0.052 Uiso 1 1 calc R U . . .
H18B H 0.250666 0.724306 0.077935 0.052 Uiso 1 1 calc R U . . .
H18C H 0.296169 0.722195 0.154341 0.052 Uiso 1 1 calc R U . . .
C23 C 0.9119(4) 0.2252(3) 0.35928(16) 0.0203(6) Uani 1 1 d . . . . .
C24 C 0.8108(5) 0.3447(4) 0.3683(2) 0.0337(9) Uani 1 1 d . . . . .
C25 C 1.0677(4) 0.2773(4) 0.32975(18) 0.0257(7) Uani 1 1 d . . . . .
C26 C 0.9279(4) 0.1436(3) 0.42988(17) 0.0251(7) Uani 1 1 d . . . . .
C19 C 0.9425(4) 0.1165(3) 0.15318(16) 0.0216(7) Uani 1 1 d . . . . .
C20 C 0.8449(5) 0.1188(4) 0.09146(18) 0.0298(8) Uani 1 1 d . . . . .
C21 C 1.0978(5) 0.1725(4) 0.12620(19) 0.0318(8) Uani 1 1 d . . . . .
C22 C 0.9611(5) -0.0285(4) 0.1851(2) 0.0310(8) Uani 1 1 d . . . . .

loop_
_atom_site_aniso_label
_atom_site_aniso_U_11
_atom_site_aniso_U_22
_atom_site_aniso_U_33
_atom_site_aniso_U_23
_atom_site_aniso_U_13
_atom_site_aniso_U_12
Au1 0.01938(7) 0.01831(6) 0.01543(6) -0.00489(4) -0.00090(4) -0.00125(4)
P1 0.0159(4) 0.0181(4) 0.0149(3) -0.0043(3) -0.0001(3) -0.0004(3)
P2 0.0194(4) 0.0188(4) 0.0129(3) -0.0028(3) -0.0013(3) -0.0012(3)
F1 0.0599(19) 0.0466(15) 0.0221(11) 0.0022(10) -0.0106(11) -0.0066(13)
F2 0.0313(14) 0.0470(14) 0.0384(13) -0.0108(11) -0.0059(10) -0.0021(11)
F3 0.0513(18) 0.0565(17) 0.0383(14) -0.0320(12) -0.0028(12) -0.0012(13)
F4 0.0472(18) 0.0321(13) 0.0616(17) -0.0153(12) 0.0121(13) 0.0119(12)
F5 0.0369(15) 0.0259(11) 0.0617(17) 0.0009(11) 0.0049(12) -0.0066(10)
F6 0.0512(18) 0.0367(13) 0.0376(13) 0.0059(10) -0.0064(12) 0.0113(12)
F7 0.0397(16) 0.0577(16) 0.0336(13) -0.0152(11) 0.0161(11) -0.0085(12)
F8 0.0329(15) 0.0595(17) 0.0460(15) -0.0054(13) -0.0065(11) -0.0066(13)
F9 0.0522(17) 0.0329(12) 0.0379(13) -0.0037(10) 0.0049(11) -0.0168(12)
F10 0.0394(17) 0.069(2) 0.0461(16) 0.0256(14) 0.0030(12) 0.0216(14)
F11 0.062(2) 0.0283(13) 0.087(2) -0.0213(14) 0.0059(17) 0.0029(13)
F12 0.0390(16) 0.0502(16) 0.0458(15) -0.0021(12) 0.0162(12) 0.0087(12)
F13 0.0314(14) 0.0386(13) 0.0291(11) 0.0112(9) -0.0011(9) -0.0049(10)
F14 0.0285(14) 0.0433(14) 0.0435(14) -0.0061(11) 0.0052(10) 0.0042(11)
F15 0.0358(15) 0.0544(16) 0.0341(12) -0.0077(11) -0.0095(10) -0.0174(12)
F16 0.0512(18) 0.0405(14) 0.0357(13) 0.0092(11) 0.0005(11) 0.0177(12)
F17 0.0415(15) 0.0391(13) 0.0229(10) 0.0050(9) 0.0005(9) -0.0138(11)
F18 0.0523(17) 0.0485(14) 0.0189(10) -0.0069(10) -0.0075(10) -0.0127(12)
O1 0.0371(17) 0.0426(15) 0.0152(11) -0.0070(10) -0.0001(10) -0.0186(13)
O2 0.0383(16) 0.0236(12) 0.0159(11) -0.0055(9) 0.0016(10) 0.0073(11)
C1 0.0260(19) 0.0212(15) 0.0246(16) -0.0058(12) -0.0015(13) 0.0056(13)
C2 0.046(3) 0.0232(17) 0.0287(18) -0.0005(14) 0.0003(16) 0.0061(16)
C3 0.047(3) 0.0306(19) 0.033(2) -0.0165(16) -0.0033(17) 0.0127(18)
C4 0.0172(18) 0.045(2) 0.0244(16) -0.0091(15) 0.0021(13) -0.0052(15)
C5 0.034(2) 0.048(2) 0.034(2) -0.0069(18) 0.0041(17) -0.0198(19)
C6 0.017(2) 0.072(3) 0.043(2) -0.008(2) -0.0016(17) -0.001(2)
C7 0.0194(17) 0.0212(15) 0.0189(14) -0.0042(11) -0.0029(12) -0.0001(12)
C8 0.028(2) 0.0320(18) 0.0203(15) -0.0073(13) -0.0043(13) -0.0008(15)
C9 0.0184(18) 0.0325(18) 0.0297(18) -0.0064(14) -0.0018(13) 0.0017(14)
C10 0.0252(19) 0.0209(15) 0.0213(15) -0.0070(12) -0.0018(12) -0.0025(13)
C11 0.039(3) 0.037(2) 0.036(2) -0.0212(17) -0.0070(17) -0.0052(18)
C12 0.032(2) 0.0215(16) 0.0332(19) -0.0024(14) 0.0041(15) -0.0063(14)
C13 0.0218(18) 0.0245(16) 0.0189(14) -0.0006(12) 0.0016(12) -0.0011(13)
C14 0.031(2) 0.048(2) 0.0236(17) -0.0086(16) 0.0062(15) -0.0011(18)
C15 0.0203(19) 0.038(2) 0.0285(18) -0.0008(15) -0.0003(14) -0.0018(15)
C16 0.029(2) 0.0312(18) 0.0188(15) -0.0040(13) -0.0045(13) 0.0022(15)
C17 0.044(3) 0.034(2) 0.036(2) 0.0106(17) -0.0080(18) 0.0032(18)
C18 0.027(2) 0.044(2) 0.035(2) -0.0039(17) -0.0088(16) 0.0066(17)
C23 0.0222(18) 0.0222(15) 0.0163(14) -0.0015(11) -0.0022(12) -0.0037(12)
C24 0.033(2) 0.0310(19) 0.034(2) 0.0034(15) 0.0036(16) 0.0053(16)
C25 0.027(2) 0.0276(17) 0.0226(16) -0.0004(13) -0.0056(13) -0.0070(14)
C26 0.032(2) 0.0250(16) 0.0181(15) -0.0018(12) -0.0020(13) -0.0024(14)
C19 0.0260(19) 0.0215(15) 0.0179(14) -0.0054(11) 0.0011(12) 0.0019(13)
C20 0.037(2) 0.0328(19) 0.0213(16) -0.0103(14) -0.0001(14) -0.0039(16)
C21 0.033(2) 0.038(2) 0.0246(17) -0.0077(15) 0.0048(15) -0.0081(17)
C22 0.031(2) 0.0243(17) 0.037(2) -0.0051(14) 0.0044(16) 0.0036(15)

loop_
_atom_type_symbol
_atom_type_description
_atom_type_scat_dispersion_real
_atom_type_scat_dispersion_imag
_atom_type_scat_source
C C 0.0033 0.0016 'International Tables Vol C Tables 4.2.6.8 and 6.1.1.4'
H H 0.0000 0.0000 'International Tables Vol C Tables 4.2.6.8 and 6.1.1.4'
O O 0.0106 0.0060 'International Tables Vol C Tables 4.2.6.8 and 6.1.1.4'
F F 0.0171 0.0103 'International Tables Vol C Tables 4.2.6.8 and 6.1.1.4'
P P 0.1023 0.0942 'International Tables Vol C Tables 4.2.6.8 and 6.1.1.4'
Au Au -2.0133 8.8022 'International Tables Vol C Tables 4.2.6.8 and 6.1.1.4'

loop_
_geom_angle_atom_site_label_1
_geom_angle_atom_site_label_2
_geom_angle_atom_site_label_3
_geom_angle
_geom_angle_site_symmetry_1
_geom_angle_site_symmetry_3
_geom_angle_publ_flag
P2 Au1 P1 179.55(3) . . ?
C1 P1 Au1 112.11(11) . . ?
C4 P1 Au1 111.06(12) . . ?
C4 P1 C1 108.91(18) . . ?
C4 P1 C7 106.71(17) . . ?
C7 P1 Au1 110.27(11) . . ?
C7 P1 C1 107.56(16) . . ?
C10 P2 Au1 111.58(11) . . ?
C13 P2 Au1 110.50(11) . . ?
C13 P2 C10 108.41(17) . . ?
C13 P2 C16 106.53(17) . . ?
C16 P2 Au1 111.21(12) . . ?
C16 P2 C10 108.43(17) . . ?
C23 O1 H1A 109.5 . . ?
P1 C1 H1 106.3 . . ?
C2 C1 P1 112.2(3) . . ?
C2 C1 H1 106.3 . . ?
C3 C1 P1 114.8(3) . . ?
C3 C1 H1 106.3 . . ?
C3 C1 C2 110.5(3) . . ?
C1 C2 H2A 109.5 . . ?
C1 C2 H2B 109.5 . . ?
C1 C2 H2C 109.5 . . ?
H2A C2 H2B 109.5 . . ?
H2A C2 H2C 109.5 . . ?
H2B C2 H2C 109.5 . . ?
C1 C3 H3A 109.5 . . ?
C1 C3 H3B 109.5 . . ?
C1 C3 H3C 109.5 . . ?
H3A C3 H3B 109.5 . . ?
H3A C3 H3C 109.5 . . ?
H3B C3 H3C 109.5 . . ?
P1 C4 H4 108.2 . . ?
C5 C4 P1 111.1(3) . . ?
C5 C4 H4 108.2 . . ?
C5 C4 C6 111.9(4) . . ?
C6 C4 P1 109.2(3) . . ?
C6 C4 H4 108.2 . . ?
C4 C5 H5A 109.5 . . ?
C4 C5 H5B 109.5 . . ?
C4 C5 H5C 109.5 . . ?
H5A C5 H5B 109.5 . . ?
H5A C5 H5C 109.5 . . ?
H5B C5 H5C 109.5 . . ?
C4 C6 H6A 109.5 . . ?
C4 C6 H6B 109.5 . . ?
C4 C6 H6C 109.5 . . ?
H6A C6 H6B 109.5 . . ?
H6A C6 H6C 109.5 . . ?
H6B C6 H6C 109.5 . . ?
P1 C7 H7 106.8 . . ?
C8 C7 P1 114.7(3) . . ?
C8 C7 H7 106.8 . . ?
C8 C7 C9 110.9(3) . . ?
C9 C7 P1 110.3(2) . . ?
C9 C7 H7 106.8 . . ?
C7 C8 H8A 109.5 . . ?
C7 C8 H8B 109.5 . . ?
C7 C8 H8C 109.5 . . ?
H8A C8 H8B 109.5 . . ?
H8A C8 H8C 109.5 . . ?
H8B C8 H8C 109.5 . . ?
C7 C9 H9A 109.5 . . ?
C7 C9 H9B 109.5 . . ?
C7 C9 H9C 109.5 . . ?
H9A C9 H9B 109.5 . . ?
H9A C9 H9C 109.5 . . ?
H9B C9 H9C 109.5 . . ?
P2 C10 H10 106.9 . . ?
C11 C10 P2 114.3(3) . . ?
C11 C10 H10 106.9 . . ?
C12 C10 P2 110.9(2) . . ?
C12 C10 H10 106.9 . . ?
C12 C10 C11 110.6(3) . . ?
C10 C11 H11A 109.5 . . ?
C10 C11 H11B 109.5 . . ?
C10 C11 H11C 109.5 . . ?
H11A C11 H11B 109.5 . . ?
H11A C11 H11C 109.5 . . ?
H11B C11 H11C 109.5 . . ?
C10 C12 H12A 109.5 . . ?
C10 C12 H12B 109.5 . . ?
C10 C12 H12C 109.5 . . ?
H12A C12 H12B 109.5 . . ?
H12A C12 H12C 109.5 . . ?
H12B C12 H12C 109.5 . . ?
P2 C13 H13 106.7 . . ?
C14 C13 P2 114.9(3) . . ?
C14 C13 H13 106.7 . . ?
C14 C13 C15 111.0(3) . . ?
C15 C13 P2 110.5(2) . . ?
C15 C13 H13 106.7 . . ?
C13 C14 H14A 109.5 . . ?
C13 C14 H14B 109.5 . . ?
C13 C14 H14C 109.5 . . ?
H14A C14 H14B 109.5 . . ?
H14A C14 H14C 109.5 . . ?
H14B C14 H14C 109.5 . . ?
C13 C15 H15A 109.5 . . ?
C13 C15 H15B 109.5 . . ?
C13 C15 H15C 109.5 . . ?
H15A C15 H15B 109.5 . . ?
H15A C15 H15C 109.5 . . ?
H15B C15 H15C 109.5 . . ?
P2 C16 H16 108.1 . . ?
C17 C16 P2 110.6(3) . . ?
C17 C16 H16 108.1 . . ?
C18 C16 P2 111.1(3) . . ?
C18 C16 H16 108.1 . . ?
C18 C16 C17 110.7(3) . . ?
C16 C17 H17A 109.5 . . ?
C16 C17 H17B 109.5 . . ?
C16 C17 H17C 109.5 . . ?
H17A C17 H17B 109.5 . . ?
H17A C17 H17C 109.5 . . ?
H17B C17 H17C 109.5 . . ?
C16 C18 H18A 109.5 . . ?
C16 C18 H18B 109.5 . . ?
C16 C18 H18C 109.5 . . ?
H18A C18 H18B 109.5 . . ?
H18A C18 H18C 109.5 . . ?
H18B C18 H18C 109.5 . . ?
O1 C23 C24 110.9(3) . . ?
O1 C23 C25 112.8(3) . . ?
O1 C23 C26 107.3(3) . . ?
C24 C23 C25 108.1(3) . . ?
C26 C23 C24 109.0(3) . . ?
C26 C23 C25 108.6(3) . . ?
F10 C24 F11 107.7(4) . . ?
F10 C24 C23 110.7(3) . . ?
F11 C24 C23 112.8(4) . . ?
F12 C24 F10 107.0(4) . . ?
F12 C24 F11 106.8(4) . . ?
F12 C24 C23 111.6(3) . . ?
F13 C25 F14 106.2(3) . . ?
F13 C25 F15 108.7(3) . . ?
F13 C25 C23 111.3(3) . . ?
F14 C25 C23 110.0(3) . . ?
F15 C25 F14 106.3(3) . . ?
F15 C25 C23 114.0(3) . . ?
F16 C26 F18 106.7(3) . . ?
F16 C26 C23 111.4(3) . . ?
F17 C26 F16 107.3(3) . . ?
F17 C26 F18 106.3(3) . . ?
F17 C26 C23 111.3(3) . . ?
F18 C26 C23 113.5(3) . . ?
O2 C19 C20 107.8(3) . . ?
O2 C19 C21 111.0(3) . . ?
O2 C19 C22 112.9(3) . . ?
C21 C19 C20 108.4(3) . . ?
C21 C19 C22 108.4(3) . . ?
C22 C19 C20 108.1(3) . . ?
F1 C20 F3 107.5(3) . . ?
F1 C20 C19 111.1(3) . . ?
F2 C20 F1 106.5(4) . . ?
F2 C20 F3 106.4(3) . . ?
F2 C20 C19 111.1(3) . . ?
F3 C20 C19 113.8(3) . . ?
F7 C21 C19 113.4(3) . . ?
F8 C21 F7 106.9(4) . . ?
F8 C21 C19 111.6(3) . . ?
F9 C21 F7 106.7(3) . . ?
F9 C21 F8 107.2(3) . . ?
F9 C21 C19 110.7(3) . . ?
F4 C22 C19 113.3(3) . . ?
F5 C22 F4 106.8(3) . . ?
F5 C22 F6 106.9(3) . . ?
F5 C22 C19 111.4(3) . . ?
F6 C22 F4 106.7(4) . . ?
F6 C22 C19 111.3(3) . . ?

loop_
_geom_bond_atom_site_label_1
_geom_bond_atom_site_label_2
_geom_bond_distance
_geom_bond_site_symmetry_2
_geom_bond_publ_flag
Au1 P1 2.3102(10) . ?
Au1 P2 2.3081(10) . ?
P1 C1 1.848(4) . ?
P1 C4 1.830(4) . ?
P1 C7 1.848(4) . ?
P2 C10 1.846(3) . ?
P2 C13 1.840(4) . ?
P2 C16 1.843(4) . ?
F1 C20 1.332(5) . ?
F2 C20 1.332(5) . ?
F3 C20 1.340(4) . ?
F4 C22 1.342(4) . ?
F5 C22 1.334(5) . ?
F6 C22 1.336(5) . ?
F7 C21 1.341(4) . ?
F8 C21 1.334(5) . ?
F9 C21 1.333(5) . ?
F10 C24 1.330(5) . ?
F11 C24 1.335(5) . ?
F12 C24 1.323(5) . ?
F13 C25 1.325(4) . ?
F14 C25 1.347(5) . ?
F15 C25 1.329(4) . ?
F16 C26 1.333(5) . ?
F17 C26 1.332(4) . ?
F18 C26 1.339(4) . ?
O1 H1A 0.8400 . ?
O1 C23 1.352(4) . ?
O2 C19 1.346(4) . ?
C1 H1 1.0000 . ?
C1 C2 1.536(5) . ?
C1 C3 1.525(5) . ?
C2 H2A 0.9800 . ?
C2 H2B 0.9800 . ?
C2 H2C 0.9800 . ?
C3 H3A 0.9800 . ?
C3 H3B 0.9800 . ?
C3 H3C 0.9800 . ?
C4 H4 1.0000 . ?
C4 C5 1.530(6) . ?
C4 C6 1.533(6) . ?
C5 H5A 0.9800 . ?
C5 H5B 0.9800 . ?
C5 H5C 0.9800 . ?
C6 H6A 0.9800 . ?
C6 H6B 0.9800 . ?
C6 H6C 0.9800 . ?
C7 H7 1.0000 . ?
C7 C8 1.528(5) . ?
C7 C9 1.531(5) . ?
C8 H8A 0.9800 . ?
C8 H8B 0.9800 . ?
C8 H8C 0.9800 . ?
C9 H9A 0.9800 . ?
C9 H9B 0.9800 . ?
C9 H9C 0.9800 . ?
C10 H10 1.0000 . ?
C10 C11 1.538(5) . ?
C10 C12 1.531(5) . ?
C11 H11A 0.9800 . ?
C11 H11B 0.9800 . ?
C11 H11C 0.9800 . ?
C12 H12A 0.9800 . ?
C12 H12B 0.9800 . ?
C12 H12C 0.9800 . ?
C13 H13 1.0000 . ?
C13 C14 1.523(5) . ?
C13 C15 1.532(5) . ?
C14 H14A 0.9800 . ?
C14 H14B 0.9800 . ?
C14 H14C 0.9800 . ?
C15 H15A 0.9800 . ?
C15 H15B 0.9800 . ?
C15 H15C 0.9800 . ?
C16 H16 1.0000 . ?
C16 C17 1.533(6) . ?
C16 C18 1.533(6) . ?
C17 H17A 0.9800 . ?
C17 H17B 0.9800 . ?
C17 H17C 0.9800 . ?
C18 H18A 0.9800 . ?
C18 H18B 0.9800 . ?
C18 H18C 0.9800 . ?
C23 C24 1.552(5) . ?
C23 C25 1.557(5) . ?
C23 C26 1.549(5) . ?
C19 C20 1.561(5) . ?
C19 C21 1.553(5) . ?
C19 C22 1.555(5) . ?

loop_
_geom_torsion_atom_site_label_1
_geom_torsion_atom_site_label_2
_geom_torsion_atom_site_label_3
_geom_torsion_atom_site_label_4
_geom_torsion
_geom_torsion_site_symmetry_1
_geom_torsion_site_symmetry_2
_geom_torsion_site_symmetry_3
_geom_torsion_site_symmetry_4
_geom_torsion_publ_flag
Au1 P1 C1 C2 27.1(3) . . . . ?
Au1 P1 C1 C3 154.3(3) . . . . ?
Au1 P1 C4 C5 66.7(3) . . . . ?
Au1 P1 C4 C6 -57.2(3) . . . . ?
Au1 P1 C7 C8 -174.9(2) . . . . ?
Au1 P1 C7 C9 59.1(2) . . . . ?
Au1 P2 C10 C11 154.3(3) . . . . ?
Au1 P2 C10 C12 28.4(3) . . . . ?
Au1 P2 C13 C14 -178.5(2) . . . . ?
Au1 P2 C13 C15 55.0(3) . . . . ?
Au1 P2 C16 C17 65.9(3) . . . . ?
Au1 P2 C16 C18 -57.5(3) . . . . ?
O1 C23 C24 F10 -46.2(4) . . . . ?
O1 C23 C24 F11 -167.0(3) . . . . ?
O1 C23 C24 F12 72.8(4) . . . . ?
O1 C23 C25 F13 74.2(4) . . . . ?
O1 C23 C25 F14 -43.1(4) . . . . ?
O1 C23 C25 F15 -162.4(3) . . . . ?
O1 C23 C26 F16 73.3(4) . . . . ?
O1 C23 C26 F17 -46.4(4) . . . . ?
O1 C23 C26 F18 -166.3(3) . . . . ?
O2 C19 C20 F1 72.8(4) . . . . ?
O2 C19 C20 F2 -45.6(4) . . . . ?
O2 C19 C20 F3 -165.7(3) . . . . ?
O2 C19 C21 F7 -158.7(3) . . . . ?
O2 C19 C21 F8 80.4(4) . . . . ?
O2 C19 C21 F9 -38.9(4) . . . . ?
O2 C19 C22 F4 -168.6(3) . . . . ?
O2 C19 C22 F5 70.9(4) . . . . ?
O2 C19 C22 F6 -48.3(5) . . . . ?
C1 P1 C4 C5 -169.4(3) . . . . ?
C1 P1 C4 C6 66.7(3) . . . . ?
C1 P1 C7 C8 62.5(3) . . . . ?
C1 P1 C7 C9 -63.5(3) . . . . ?
C4 P1 C1 C2 -96.2(3) . . . . ?
C4 P1 C1 C3 31.0(3) . . . . ?
C4 P1 C7 C8 -54.2(3) . . . . ?
C4 P1 C7 C9 179.8(2) . . . . ?
C7 P1 C1 C2 148.5(3) . . . . ?
C7 P1 C1 C3 -84.3(3) . . . . ?
C7 P1 C4 C5 -53.5(3) . . . . ?
C7 P1 C4 C6 -177.4(3) . . . . ?
C10 P2 C13 C14 58.9(3) . . . . ?
C10 P2 C13 C15 -67.6(3) . . . . ?
C10 P2 C16 C17 -171.1(3) . . . . ?
C10 P2 C16 C18 65.6(3) . . . . ?
C13 P2 C10 C11 -83.8(3) . . . . ?
C13 P2 C10 C12 150.3(3) . . . . ?
C13 P2 C16 C17 -54.6(3) . . . . ?
C13 P2 C16 C18 -177.9(3) . . . . ?
C16 P2 C10 C11 31.4(3) . . . . ?
C16 P2 C10 C12 -94.4(3) . . . . ?
C16 P2 C13 C14 -57.6(3) . . . . ?
C16 P2 C13 C15 175.9(3) . . . . ?
C24 C23 C25 F13 -48.8(4) . . . . ?
C24 C23 C25 F14 -166.2(3) . . . . ?
C24 C23 C25 F15 74.6(4) . . . . ?
C24 C23 C26 F16 -166.5(3) . . . . ?
C24 C23 C26 F17 73.8(4) . . . . ?
C24 C23 C26 F18 -46.1(4) . . . . ?
C25 C23 C24 F10 78.0(4) . . . . ?
C25 C23 C24 F11 -42.8(4) . . . . ?
C25 C23 C24 F12 -163.0(3) . . . . ?
C25 C23 C26 F16 -48.9(4) . . . . ?
C25 C23 C26 F17 -168.6(3) . . . . ?
C25 C23 C26 F18 71.5(4) . . . . ?
C26 C23 C24 F10 -164.2(3) . . . . ?
C26 C23 C24 F11 75.1(4) . . . . ?
C26 C23 C24 F12 -45.1(4) . . . . ?
C26 C23 C25 F13 -167.0(3) . . . . ?
C26 C23 C25 F14 75.7(3) . . . . ?
C26 C23 C25 F15 -43.6(4) . . . . ?
C20 C19 C21 F7 -40.5(4) . . . . ?
C20 C19 C21 F8 -161.4(3) . . . . ?
C20 C19 C21 F9 79.3(4) . . . . ?
C20 C19 C22 F4 72.2(4) . . . . ?
C20 C19 C22 F5 -48.3(4) . . . . ?
C20 C19 C22 F6 -167.5(3) . . . . ?
C21 C19 C20 F1 -47.5(4) . . . . ?
C21 C19 C20 F2 -165.9(3) . . . . ?
C21 C19 C20 F3 74.1(4) . . . . ?
C21 C19 C22 F4 -45.1(4) . . . . ?
C21 C19 C22 F5 -165.6(3) . . . . ?
C21 C19 C22 F6 75.1(4) . . . . ?
C22 C19 C20 F1 -164.8(3) . . . . ?
C22 C19 C20 F2 76.8(4) . . . . ?
C22 C19 C20 F3 -43.3(4) . . . . ?
C22 C19 C21 F7 76.7(4) . . . . ?
C22 C19 C21 F8 -44.2(4) . . . . ?
C22 C19 C21 F9 -163.5(3) . . . . ?
